data_7001385
loop_
_publ_author_name
'Potapov, Andrei S.'
'Nudnova, Evgenia A.'
'Domina, Galina A.'
'Kirpotina, Liliya N.'
'Quinn, Mark T.'
'Khlebnikov, Andrei I.'
'Schepetkin, Igor A.'

_publ_section_title
;
 Synthesis, characterization and potent superoxide dismutase-like
 activity of novel bis(pyrazole)--2,2&#x2032;-bipyridyl mixed ligand
 copper(ii) complexes
;
_journal_issue 23
_journal_name_full 'Dalton Transactions'
_journal_page_first 4488
_journal_page_last 4498
_journal_paper_doi 10.1039/b900869a
_journal_year 2009
_chemical_formula_moiety 'C14 H22 Cu N6 O7'
_chemical_formula_sum 'C14 H22 Cu N6 O7'
_chemical_formula_weight 449.92
_chemical_name_common Bis(2-(3,5-dimethylpyrazol-1-yl)ethyl)etherdinitratocopper
_chemical_name_systematic
;
Bis[2-(3,5-dimethylpyrazol-1-yl)ethyl]etherdinitratocopper
;
_space_group_IT_number 15
_symmetry_cell_setting monoclinic
_symmetry_space_group_name_Hall '-C 2yc'
_symmetry_space_group_name_H-M 'C 1 2/c 1'
_atom_sites_solution_hydrogens geom
_atom_sites_solution_primary direct
_atom_sites_solution_secondary difmap
_audit_creation_method SHELXL-97
_cell_angle_alpha 90.00
_cell_angle_beta 107.1200(10)
_cell_angle_gamma 90.00
_cell_formula_units_Z 4
_cell_length_a 17.4261(7)
_cell_length_b 10.3459(3)
_cell_length_c 11.1392(3)
_cell_measurement_reflns_used 8268
_cell_measurement_temperature 153(2)
_cell_measurement_theta_max 27.50
_cell_measurement_theta_min 3.23
_cell_volume 1919.29(11)
_computing_cell_refinement 'Rapid Auto Version 3.0 (Rigaku 2004)'
_computing_data_collection 'Rapid Auto Version 3.0 (Rigaku 2004)'
_computing_data_reduction 'Rapid Auto Version 3.0 (Rigaku 2004)'
_computing_molecular_graphics ORTEP
_computing_publication_material 'Crystal Structure'
_computing_structure_refinement 'SHELXL-97 (Sheldrick, 1997)'
_computing_structure_solution 'SHELXS-97 (Sheldrick, 1990)'
_diffrn_ambient_temperature 153(2)
_diffrn_measured_fraction_theta_full 0.997
_diffrn_measured_fraction_theta_max 0.997
_diffrn_measurement_device_type 'Rigaku RAXIS-spider'
_diffrn_measurement_method '\w scans'
_diffrn_radiation_monochromator graphite
_diffrn_radiation_source 'Rotating Anode'
_diffrn_radiation_type MoK\a
_diffrn_radiation_wavelength 0.71073
_diffrn_reflns_av_R_equivalents 0.0175
_diffrn_reflns_av_sigmaI/netI 0.0144
_diffrn_reflns_limit_h_max 22
_diffrn_reflns_limit_h_min -22
_diffrn_reflns_limit_k_max 13
_diffrn_reflns_limit_k_min -13
_diffrn_reflns_limit_l_max 14
_diffrn_reflns_limit_l_min -13
_diffrn_reflns_number 9186
_diffrn_reflns_theta_full 27.48
_diffrn_reflns_theta_max 27.48
_diffrn_reflns_theta_min 3.23
_exptl_absorpt_coefficient_mu 1.188
_exptl_absorpt_correction_T_max 0.7175
_exptl_absorpt_correction_T_min 0.6413
_exptl_absorpt_correction_type empirical
_exptl_absorpt_process_details 'Higashi, T. (1995)'
_exptl_crystal_colour 'dark blue'
_exptl_crystal_density_diffrn 1.557
_exptl_crystal_density_method 'not measured'
_exptl_crystal_description block
_exptl_crystal_F_000 932
_exptl_crystal_recrystallization_method acetone
_exptl_crystal_size_max 0.39
_exptl_crystal_size_mid 0.34
_exptl_crystal_size_min 0.28
_refine_diff_density_max 0.317
_refine_diff_density_min -0.261
_refine_diff_density_rms 0.052
_refine_ls_extinction_method none
_refine_ls_goodness_of_fit_ref 1.149
_refine_ls_hydrogen_treatment constr
_refine_ls_matrix_type full
_refine_ls_number_parameters 129
_refine_ls_number_reflns 2202
_refine_ls_number_restraints 0
_refine_ls_restrained_S_all 1.149
_refine_ls_R_factor_all 0.0239
_refine_ls_R_factor_gt 0.0222
_refine_ls_shift/su_max 0.001
_refine_ls_shift/su_mean 0.000
_refine_ls_structure_factor_coef Fsqd
_refine_ls_weighting_details 'calc w=1/[\s^2^(Fo^2^)+(0.0281P)^2^+1.3954P] where P=(Fo^2^+2Fc^2^)/3'
_refine_ls_weighting_scheme calc
_refine_ls_wR_factor_gt 0.0594
_refine_ls_wR_factor_ref 0.0602
_reflns_number_gt 2087
_reflns_number_total 2202
_reflns_threshold_expression >2sigma(I)
_cod_data_source_file b900869a.txt
_cod_data_source_block cpl
_cod_original_sg_symbol_H-M 'C 2/c'
_cod_database_code 7001385

loop_
_symmetry_equiv_pos_as_xyz
'x, y, z'
'-x, y, -z+1/2'
'x+1/2, y+1/2, z'
'-x+1/2, y+1/2, -z+1/2'
'-x, -y, -z'
'x, -y, z-1/2'
'-x+1/2, -y+1/2, -z'
'x+1/2, -y+1/2, z-1/2'

loop_
_atom_site_label
_atom_site_type_symbol
_atom_site_fract_x
_atom_site_fract_y
_atom_site_fract_z
_atom_site_U_iso_or_equiv
_atom_site_adp_type
_atom_site_occupancy
_atom_site_symmetry_multiplicity
_atom_site_calc_flag
_atom_site_refinement_flags
_atom_site_disorder_assembly
_atom_site_disorder_group
Cu Cu 0.0000 0.32730(2) 0.2500 0.01803(8) Uani 1 2 d S . .
O1 O 0.0000 0.55018(13) 0.2500 0.0233(3) Uani 1 2 d S . .
O2 O -0.07395(6) 0.31693(9) 0.35784(9) 0.0245(2) Uani 1 1 d . . .
O3 O -0.16100(7) 0.18453(11) 0.39483(12) 0.0370(3) Uani 1 1 d . . .
O4 O -0.08541(7) 0.12169(10) 0.28233(10) 0.0309(2) Uani 1 1 d . . .
N1 N 0.09430(7) 0.33652(11) 0.40514(10) 0.0207(2) Uani 1 1 d . . .
N2 N 0.14507(7) 0.44051(11) 0.43282(10) 0.0203(2) Uani 1 1 d . . .
N5 N -0.10810(7) 0.20399(12) 0.34393(11) 0.0248(3) Uani 1 1 d . . .
C1 C 0.07571(10) 0.13372(14) 0.51290(14) 0.0287(3) Uani 1 1 d . . .
H1A H 0.0578 0.0933 0.4297 0.043 Uiso 1 1 calc R . .
H1B H 0.0291 0.1512 0.5426 0.043 Uiso 1 1 calc R . .
H1C H 0.1126 0.0753 0.5718 0.043 Uiso 1 1 calc R . .
C2 C 0.11771(8) 0.25750(13) 0.50469(12) 0.0219(3) Uani 1 1 d . . .
C3 C 0.18352(8) 0.31107(14) 0.59454(13) 0.0236(3) Uani 1 1 d . . .
H3A H 0.2118 0.2743 0.6733 0.028 Uiso 1 1 calc R . .
C4 C 0.19950(8) 0.42760(14) 0.54693(12) 0.0219(3) Uani 1 1 d . . .
C5 C 0.26063(9) 0.52849(16) 0.60251(14) 0.0299(3) Uani 1 1 d . . .
H5A H 0.2943 0.5022 0.6865 0.036 Uiso 1 1 d R . .
H5B H 0.2326 0.6098 0.6119 0.036 Uiso 1 1 d R . .
H5C H 0.2937 0.5436 0.5479 0.036 Uiso 1 1 d R . .
C6 C 0.14198(8) 0.54207(14) 0.34089(13) 0.0233(3) Uani 1 1 d . . .
H6A H 0.1437 0.5018 0.2611 0.028 Uiso 1 1 calc R . .
H6B H 0.1902 0.5973 0.3714 0.028 Uiso 1 1 calc R . .
C7 C 0.06801(8) 0.62613(13) 0.31529(13) 0.0234(3) Uani 1 1 d . . .
H7A H 0.0613 0.6582 0.3954 0.028 Uiso 1 1 calc R . .
H7B H 0.0733 0.7015 0.2636 0.028 Uiso 1 1 calc R . .

loop_
_atom_site_aniso_label
_atom_site_aniso_U_11
_atom_site_aniso_U_22
_atom_site_aniso_U_33
_atom_site_aniso_U_23
_atom_site_aniso_U_13
_atom_site_aniso_U_12
Cu 0.02290(13) 0.01689(12) 0.01481(12) 0.000 0.00632(8) 0.000
O1 0.0215(7) 0.0160(6) 0.0285(7) 0.000 0.0014(5) 0.000
O2 0.0300(5) 0.0231(5) 0.0224(5) -0.0007(4) 0.0108(4) -0.0065(4)
O3 0.0304(6) 0.0391(6) 0.0468(7) 0.0129(5) 0.0195(5) -0.0028(5)
O4 0.0400(6) 0.0239(5) 0.0286(5) -0.0019(4) 0.0097(5) -0.0040(4)
N1 0.0247(6) 0.0188(5) 0.0189(5) 0.0018(4) 0.0068(4) -0.0007(4)
N2 0.0201(5) 0.0211(5) 0.0196(5) 0.0023(4) 0.0059(4) 0.0005(4)
N5 0.0241(6) 0.0256(6) 0.0233(6) 0.0065(5) 0.0046(5) -0.0025(5)
C1 0.0387(8) 0.0217(7) 0.0249(7) 0.0063(6) 0.0080(6) 0.0016(6)
C2 0.0273(7) 0.0211(6) 0.0188(6) 0.0029(5) 0.0090(5) 0.0055(5)
C3 0.0252(7) 0.0272(7) 0.0184(6) 0.0036(5) 0.0063(5) 0.0079(5)
C4 0.0191(6) 0.0269(7) 0.0203(6) -0.0003(5) 0.0067(5) 0.0047(5)
C5 0.0228(7) 0.0352(8) 0.0286(7) 0.0011(6) 0.0028(6) -0.0017(6)
C6 0.0238(7) 0.0235(7) 0.0228(6) 0.0052(5) 0.0071(5) -0.0021(5)
C7 0.0259(7) 0.0179(6) 0.0239(6) 0.0005(5) 0.0034(5) -0.0027(5)

loop_
_atom_type_symbol
_atom_type_description
_atom_type_scat_dispersion_real
_atom_type_scat_dispersion_imag
_atom_type_scat_source
C C 0.0033 0.0016 'International Tables Vol C Tables 4.2.6.8 and 6.1.1.4'
H H 0.0000 0.0000 'International Tables Vol C Tables 4.2.6.8 and 6.1.1.4'
Cu Cu 0.3201 1.2651 'International Tables Vol C Tables 4.2.6.8 and 6.1.1.4'
N N 0.0061 0.0033 'International Tables Vol C Tables 4.2.6.8 and 6.1.1.4'
O O 0.0106 0.0060 'International Tables Vol C Tables 4.2.6.8 and 6.1.1.4'

loop_
_geom_angle_atom_site_label_1
_geom_angle_atom_site_label_2
_geom_angle_atom_site_label_3
_geom_angle
_geom_angle_site_symmetry_1
_geom_angle_site_symmetry_3
_geom_angle_publ_flag
N1 Cu N1 174.55(6) . 2 ?
N1 Cu O2 90.61(4) . 2 ?
N1 Cu O2 89.68(4) 2 2 ?
N1 Cu O2 89.68(4) . . ?
N1 Cu O2 90.61(4) 2 . ?
O2 Cu O2 173.87(6) 2 . ?
N1 Cu O1 87.28(3) . . ?
N1 Cu O1 87.28(3) 2 . ?
O2 Cu O1 93.07(3) 2 . ?
O2 Cu O1 93.07(3) . . ?
C7 O1 C7 113.31(14) . 2 ?
C7 O1 Cu 123.34(7) . . ?
C7 O1 Cu 123.34(7) 2 . ?
N5 O2 Cu 109.20(8) . . ?
C2 N1 N2 105.89(11) . . ?
C2 N1 Cu 131.00(10) . . ?
N2 N1 Cu 122.85(8) . . ?
C4 N2 N1 111.25(11) . . ?
C4 N2 C6 127.10(12) . . ?
N1 N2 C6 121.38(11) . . ?
O4 N5 O3 123.39(13) . . ?
O4 N5 O2 118.56(12) . . ?
O3 N5 O2 118.04(12) . . ?
C2 C1 H1A 109.5 . . ?
C2 C1 H1B 109.5 . . ?
H1A C1 H1B 109.5 . . ?
C2 C1 H1C 109.5 . . ?
H1A C1 H1C 109.5 . . ?
H1B C1 H1C 109.5 . . ?
N1 C2 C3 109.67(12) . . ?
N1 C2 C1 122.61(12) . . ?
C3 C2 C1 127.71(12) . . ?
C4 C3 C2 106.73(12) . . ?
C4 C3 H3A 126.6 . . ?
C2 C3 H3A 126.6 . . ?
N2 C4 C3 106.45(12) . . ?
N2 C4 C5 122.69(13) . . ?
C3 C4 C5 130.83(13) . . ?
C4 C5 H5A 110.8 . . ?
C4 C5 H5B 108.9 . . ?
H5A C5 H5B 107.9 . . ?
C4 C5 H5C 109.8 . . ?
H5A C5 H5C 110.1 . . ?
H5B C5 H5C 109.4 . . ?
N2 C6 C7 113.63(11) . . ?
N2 C6 H6A 108.8 . . ?
C7 C6 H6A 108.8 . . ?
N2 C6 H6B 108.8 . . ?
C7 C6 H6B 108.8 . . ?
H6A C6 H6B 107.7 . . ?
O1 C7 C6 108.25(11) . . ?
O1 C7 H7A 110.0 . . ?
C6 C7 H7A 110.0 . . ?
O1 C7 H7B 110.0 . . ?
C6 C7 H7B 110.0 . . ?
H7A C7 H7B 108.4 . . ?

loop_
_geom_bond_atom_site_label_1
_geom_bond_atom_site_label_2
_geom_bond_distance
_geom_bond_site_symmetry_2
_geom_bond_publ_flag
Cu N1 2.0060(11) . ?
Cu N1 2.0060(11) 2 ?
Cu O2 2.0067(10) 2 ?
Cu O2 2.0067(10) . ?
Cu O1 2.3059(13) . ?
O1 C7 1.4295(15) . ?
O1 C7 1.4295(15) 2 ?
O2 N5 1.2996(15) . ?
O3 N5 1.2329(16) . ?
O4 N5 1.2296(17) . ?
N1 C2 1.3409(17) . ?
N1 N2 1.3691(15) . ?
N2 C4 1.3504(17) . ?
N2 C6 1.4571(17) . ?
C1 C2 1.491(2) . ?
C1 H1A 0.9800 . ?
C1 H1B 0.9800 . ?
C1 H1C 0.9800 . ?
C2 C3 1.396(2) . ?
C3 C4 1.378(2) . ?
C3 H3A 0.9500 . ?
C4 C5 1.490(2) . ?
C5 H5A 0.9853 . ?
C5 H5B 0.9941 . ?
C5 H5C 0.9669 . ?
C6 C7 1.5108(19) . ?
C6 H6A 0.9900 . ?
C6 H6B 0.9900 . ?
C7 H7A 0.9900 . ?
C7 H7B 0.9900 . ?

loop_
_geom_torsion_atom_site_label_1
_geom_torsion_atom_site_label_2
_geom_torsion_atom_site_label_3
_geom_torsion_atom_site_label_4
_geom_torsion
_geom_torsion_site_symmetry_1
_geom_torsion_site_symmetry_2
_geom_torsion_site_symmetry_3
_geom_torsion_site_symmetry_4
_geom_torsion_publ_flag
N1 Cu O1 C7 19.92(8) . . . . ?
N1 Cu O1 C7 -160.08(8) 2 . . . ?
O2 Cu O1 C7 -70.55(8) 2 . . . ?
O2 Cu O1 C7 109.45(8) . . . . ?
N1 Cu O1 C7 -160.08(8) . . . 2 ?
N1 Cu O1 C7 19.92(8) 2 . . 2 ?
O2 Cu O1 C7 109.45(8) 2 . . 2 ?
O2 Cu O1 C7 -70.55(8) . . . 2 ?
N1 Cu O2 N5 -113.56(9) . . . . ?
N1 Cu O2 N5 71.88(9) 2 . . . ?
O1 Cu O2 N5 159.19(8) . . . . ?
O2 Cu N1 C2 -118.73(12) 2 . . . ?
O2 Cu N1 C2 55.14(12) . . . . ?
O1 Cu N1 C2 148.23(12) . . . . ?
O2 Cu N1 N2 67.96(10) 2 . . . ?
O2 Cu N1 N2 -118.17(10) . . . . ?
O1 Cu N1 N2 -25.08(9) . . . . ?
C2 N1 N2 C4 0.19(14) . . . . ?
Cu N1 N2 C4 174.95(9) . . . . ?
C2 N1 N2 C6 174.67(12) . . . . ?
Cu N1 N2 C6 -10.58(16) . . . . ?
Cu O2 N5 O4 7.24(14) . . . . ?
Cu O2 N5 O3 -173.70(10) . . . . ?
N2 N1 C2 C3 -0.48(15) . . . . ?
Cu N1 C2 C3 -174.64(9) . . . . ?
N2 N1 C2 C1 178.30(12) . . . . ?
Cu N1 C2 C1 4.1(2) . . . . ?
N1 C2 C3 C4 0.59(15) . . . . ?
C1 C2 C3 C4 -178.12(13) . . . . ?
N1 N2 C4 C3 0.17(14) . . . . ?
C6 N2 C4 C3 -173.92(12) . . . . ?
N1 N2 C4 C5 -178.14(12) . . . . ?
C6 N2 C4 C5 7.8(2) . . . . ?
C2 C3 C4 N2 -0.45(14) . . . . ?
C2 C3 C4 C5 177.67(14) . . . . ?
C4 N2 C6 C7 -115.69(14) . . . . ?
N1 N2 C6 C7 70.77(16) . . . . ?
C7 O1 C7 C6 -160.47(13) 2 . . . ?
Cu O1 C7 C6 19.53(13) . . . . ?
N2 C6 C7 O1 -69.07(14) . . . . ?
